data_2311575
loop_
_publ_author_name
'Sheshadri, S. N.'
'Atio\(glu, Zeliha'
'Akkurt, Mehmet'
'Chidan Kumar, C. S.'
'Quah, Ching Kheng'
'Siddaraju, B. P.'
'Veeraiah, M. K.'

_publ_section_title
;
 Crystal structure and Hirshfeld surface analysis of
 (2<i>E</i>)-3-(3-chloro-phen-yl)-1-(3,4-di-meth-oxy-phen-yl)prop-2-en-1-one.
;
_journal_coeditor_code XU5927
_journal_issue 'Pt 7'
_journal_name_full 'Acta crystallographica. Section E, Crystallographic communications'
_journal_page_first 935
_journal_page_last 938
_journal_paper_doi 10.1107/S205698901800837X
_journal_volume 74
_journal_year 2018
_chemical_formula_iupac 'C17 H15 Cl O3'
_chemical_formula_moiety 'C17 H15 Cl O3'
_chemical_formula_sum 'C17 H15 Cl O3'
_chemical_formula_weight 302.74
_chemical_name_systematic
;
(2<i>E</i>)-3-(3-Chlorophenyl)-1-(3,4-dimethoxyphenyl)prop-2-en-1-one
;
_space_group_IT_number 14
_space_group_name_Hall '-P 2yn'
_space_group_name_H-M_alt 'P 1 21/n 1'
_symmetry_cell_setting monoclinic
_symmetry_space_group_name_Hall '-P 2yn'
_symmetry_space_group_name_H-M 'P 1 21/n 1'
_atom_sites_solution_hydrogens geom
_cell_angle_alpha 90
_cell_angle_beta 99.4840(10)
_cell_angle_gamma 90
_cell_formula_units_Z 4
_cell_length_a 9.0491(4)
_cell_length_b 8.3257(4)
_cell_length_c 20.2857(9)
_cell_measurement_reflns_used 8862
_cell_measurement_temperature 294(2)
_cell_measurement_theta_max 30.80
_cell_measurement_theta_min 2.65
_cell_volume 1507.44(12)
_computing_cell_refinement
;
SAINT (Bruker, 2007)
;
_computing_data_collection
;
APEX2 (Bruker, 2007)
;
_computing_data_reduction
;
SAINT (Bruker, 2007)
;
_computing_molecular_graphics
;
ORTEP-3 for Windows (Farrugia, 2012)
;
_computing_publication_material
;
PLATON (Spek, 2009)
;
_computing_structure_refinement
;
SHELXL2014 (Sheldrick, 2015)
;
_computing_structure_solution
;
SHELXS97 (Sheldrick, 2008)
;
_diffrn_ambient_temperature 294(2)
_diffrn_measured_fraction_theta_full 0.998
_diffrn_measured_fraction_theta_max 0.999
_diffrn_measurement_device_type 'Bruker APEXII CCD'
_diffrn_measurement_method '\f and \w scans'
_diffrn_radiation_type MoK\a
_diffrn_radiation_wavelength 0.71073
_diffrn_reflns_av_R_equivalents 0.0357
_diffrn_reflns_limit_h_max 13
_diffrn_reflns_limit_h_min -13
_diffrn_reflns_limit_k_max 12
_diffrn_reflns_limit_k_min -12
_diffrn_reflns_limit_l_max 30
_diffrn_reflns_limit_l_min -30
_diffrn_reflns_number 39332
_diffrn_reflns_reduction_process
;
;
_diffrn_reflns_theta_full 25.24
_diffrn_reflns_theta_max 32.61
_diffrn_reflns_theta_min 2.04
_diffrn_standards_number 0
_exptl_absorpt_coefficient_mu 0.260
_exptl_absorpt_correction_type none
_exptl_crystal_colour yellow
_exptl_crystal_density_diffrn 1.334
_exptl_crystal_density_method 'Not Measured'
_exptl_crystal_description block
_exptl_crystal_F_000 632
_exptl_crystal_size_max 0.402
_exptl_crystal_size_mid 0.239
_exptl_crystal_size_min 0.186
_refine_diff_density_max 0.310
_refine_diff_density_min -0.433
_refine_ls_extinction_method none
_refine_ls_goodness_of_fit_ref 1.006
_refine_ls_hydrogen_treatment constr
_refine_ls_matrix_type full
_refine_ls_number_parameters 190
_refine_ls_number_reflns 5506
_refine_ls_number_restraints 0
_refine_ls_restrained_S_all 1.006
_refine_ls_R_factor_all 0.0740
_refine_ls_R_factor_gt 0.0485
_refine_ls_shift/su_max 0.001
_refine_ls_shift/su_mean 0.000
_refine_ls_structure_factor_coef Fsqd
_refine_ls_weighting_details 'w=1/[\s^2^(Fo^2^)+(0.0758P)^2^+0.3034P] where P=(Fo^2^+2Fc^2^)/3'
_refine_ls_weighting_scheme calc
_refine_ls_wR_factor_gt 0.1352
_refine_ls_wR_factor_ref 0.1579
_reflns_number_gt 3732
_reflns_number_total 5506
_reflns_threshold_expression I>2\s(I)
_cod_data_source_file xu5927sup1.cif
_cod_data_source_block I
_cod_original_sg_symbol_H-M 'P 21/n'
_cod_database_code 2311575

loop_
_symmetry_equiv_pos_as_xyz
_space_group_symop_id
x,y,z 1
1/2-x,1/2+y,1/2-z 2
-x,-y,-z 3
1/2+x,1/2-y,1/2+z 4

loop_
_atom_site_aniso_label
_atom_site_aniso_U_11
_atom_site_aniso_U_22
_atom_site_aniso_U_33
_atom_site_aniso_U_12
_atom_site_aniso_U_13
_atom_site_aniso_U_23
Cl1 0.0650(3) 0.0704(3) 0.0809(3) 0.0083(2) 0.0216(2) -0.0176(2)
O1 0.0518(6) 0.0735(7) 0.0440(5) 0.0124(5) -0.0028(4) -0.0031(5)
O2 0.0487(6) 0.0881(8) 0.0518(6) 0.0278(5) 0.0039(4) -0.0044(5)
O3 0.0479(6) 0.0898(8) 0.0505(6) 0.0088(5) 0.0038(4) -0.0226(6)
C1 0.0400(6) 0.0500(7) 0.0472(7) 0.0080(5) 0.0064(5) -0.0052(5)
C2 0.0462(7) 0.0506(7) 0.0420(6) 0.0063(5) 0.0074(5) -0.0069(5)
C3 0.0425(6) 0.0424(6) 0.0398(6) 0.0012(5) 0.0028(5) 0.0021(5)
C4 0.0382(6) 0.0423(6) 0.0441(6) 0.0057(5) 0.0073(5) 0.0033(5)
C5 0.0404(6) 0.0425(6) 0.0396(6) 0.0032(5) 0.0093(5) -0.0010(5)
C6 0.0382(6) 0.0393(5) 0.0403(6) 0.0007(4) 0.0057(4) -0.0005(4)
C7 0.0384(6) 0.0510(7) 0.0434(6) 0.0014(5) 0.0055(5) -0.0046(5)
C8 0.0426(6) 0.0562(8) 0.0476(7) 0.0070(6) 0.0014(5) -0.0090(6)
C9 0.0424(6) 0.0539(7) 0.0388(6) 0.0028(5) 0.0050(5) -0.0017(5)
C10 0.0401(6) 0.0469(6) 0.0384(6) -0.0001(5) 0.0011(5) 0.0006(5)
C11 0.0493(7) 0.0603(8) 0.0449(7) 0.0006(6) -0.0014(6) -0.0093(6)
C12 0.0468(8) 0.0733(10) 0.0568(8) -0.0030(7) -0.0092(6) -0.0092(7)
C13 0.0379(6) 0.0642(9) 0.0643(9) 0.0002(6) -0.0002(6) 0.0022(7)
C14 0.0452(7) 0.0445(6) 0.0519(7) -0.0005(5) 0.0094(5) 0.0004(5)
C15 0.0419(6) 0.0476(6) 0.0427(6) -0.0022(5) 0.0016(5) -0.0030(5)
C16 0.0814(12) 0.1149(17) 0.0452(8) 0.0267(12) -0.0080(8) -0.0161(10)
C17 0.0583(9) 0.0781(11) 0.0673(10) 0.0238(8) 0.0189(8) -0.0001(8)

loop_
_atom_site_type_symbol
_atom_site_label
_atom_site_fract_x
_atom_site_fract_y
_atom_site_fract_z
_atom_site_U_iso_or_equiv
_atom_site_thermal_displace_type
_atom_site_calc_flag
_atom_site_refinement_flags
_atom_site_occupancy
Cl Cl1 -0.02901(5) 1.02517(6) 0.15452(2) 0.0710(2) Uani d . 1.000
O O1 1.07019(12) 0.65283(15) 0.35402(5) 0.0576(3) Uani d . 1.000
O O2 1.13649(12) 0.52216(16) 0.24887(6) 0.0634(4) Uani d . 1.000
O O3 0.67255(12) 0.57110(17) 0.07167(5) 0.0632(4) Uani d . 1.000
C C1 0.72153(15) 0.73479(17) 0.23869(7) 0.0458(4) Uani d . 1.000
C C2 0.82535(15) 0.73642(17) 0.29717(7) 0.0463(4) Uani d . 1.000
C C3 0.96267(14) 0.66310(15) 0.29901(6) 0.0420(3) Uani d . 1.000
C C4 0.99836(14) 0.59071(16) 0.24086(6) 0.0415(3) Uani d . 1.000
C C5 0.89499(14) 0.59023(15) 0.18335(6) 0.0405(3) Uani d . 1.000
C C6 0.75372(13) 0.66142(14) 0.18154(6) 0.0394(3) Uani d . 1.000
C C7 0.64331(14) 0.64884(17) 0.11929(7) 0.0444(4) Uani d . 1.000
C C8 0.49469(15) 0.72588(18) 0.11575(7) 0.0495(4) Uani d . 1.000
C C9 0.38379(15) 0.69300(18) 0.06640(6) 0.0452(4) Uani d . 1.000
C C10 0.22936(14) 0.75164(16) 0.05882(6) 0.0424(3) Uani d . 1.000
C C11 0.12555(17) 0.69543(19) 0.00574(7) 0.0525(4) Uani d . 1.000
C C12 -0.02283(18) 0.7421(2) -0.00148(8) 0.0610(5) Uani d . 1.000
C C13 -0.07040(16) 0.8446(2) 0.04383(8) 0.0564(5) Uani d . 1.000
C C14 0.03261(16) 0.90063(17) 0.09633(7) 0.0470(4) Uani d . 1.000
C C15 0.18120(15) 0.85720(16) 0.10468(7) 0.0447(3) Uani d . 1.000
C C16 1.0326(2) 0.7046(3) 0.41599(8) 0.0826(7) Uani d . 1.000
C C17 1.1814(2) 0.4431(2) 0.19409(9) 0.0669(6) Uani d . 1.000
H H1A 0.62888 0.78375 0.23788 0.0550 Uiso c RU 1.000
H H2A 0.80242 0.78689 0.33512 0.0560 Uiso c RU 1.000
H H5A 0.91867 0.54216 0.14504 0.0490 Uiso c RU 1.000
H H8A 0.47900 0.79854 0.14872 0.0590 Uiso c RU 1.000
H H9A 0.40642 0.62539 0.03295 0.0540 Uiso c RU 1.000
H H11A 0.15612 0.62577 -0.02523 0.0630 Uiso c RU 1.000
H H12A -0.09113 0.70376 -0.03734 0.0730 Uiso c RU 1.000
H H13A -0.17036 0.87545 0.03911 0.0680 Uiso c RU 1.000
H H15A 0.24886 0.89746 0.14035 0.0540 Uiso c RU 1.000
H H16A 1.11764 0.69130 0.45069 0.1240 Uiso c RU 1.000
H H16B 1.00432 0.81587 0.41282 0.1240 Uiso c RU 1.000
H H16C 0.95044 0.64175 0.42628 0.1240 Uiso c RU 1.000
H H17A 1.28064 0.40096 0.20705 0.1000 Uiso c RU 1.000
H H17B 1.11330 0.35669 0.17988 0.1000 Uiso c RU 1.000
H H17C 1.18073 0.51778 0.15799 0.1000 Uiso c RU 1.000

loop_
_atom_type_symbol
_atom_type_description
_atom_type_scat_dispersion_real
_atom_type_scat_dispersion_imag
_atom_type_scat_source
C C 0.0033 0.0016 ' International Tables Vol C Tables 4.2.6.8 and 6.1.1.4'
H H 0.0000 0.0000 ' International Tables Vol C Tables 4.2.6.8 and 6.1.1.4'
Cl Cl 0.1484 0.1585 ' International Tables Vol C Tables 4.2.6.8 and 6.1.1.4'
O O 0.0106 0.0060 ' International Tables Vol C Tables 4.2.6.8 and 6.1.1.4'

loop_
_geom_angle_atom_site_label_1
_geom_angle_atom_site_label_2
_geom_angle_atom_site_label_3
_geom_angle
_geom_angle_publ_flag
C3 O1 C16 117.66(12) yes
C4 O2 C17 118.77(12) yes
C2 C1 C6 120.98(13) no
C1 C2 C3 119.94(13) no
O1 C3 C2 124.80(12) yes
O1 C3 C4 115.43(11) yes
C2 C3 C4 119.77(12) no
O2 C4 C3 114.38(11) yes
O2 C4 C5 125.88(12) yes
C3 C4 C5 119.72(12) no
C4 C5 C6 120.80(11) no
C1 C6 C5 118.76(11) no
C1 C6 C7 122.74(11) no
C5 C6 C7 118.45(11) no
O3 C7 C6 120.42(12) yes
O3 C7 C8 120.14(13) yes
C6 C7 C8 119.40(12) no
C7 C8 C9 121.08(13) no
C8 C9 C10 127.00(13) no
C9 C10 C11 118.76(12) no
C9 C10 C15 122.38(12) no
C11 C10 C15 118.81(12) no
C10 C11 C12 120.58(14) no
C11 C12 C13 120.63(15) no
C12 C13 C14 118.77(14) no
Cl1 C14 C13 118.53(11) yes
Cl1 C14 C15 119.45(11) yes
C13 C14 C15 122.00(13) no
C10 C15 C14 119.21(13) no
C2 C1 H1A 120.00 no
C6 C1 H1A 120.00 no
C1 C2 H2A 120.00 no
C3 C2 H2A 120.00 no
C4 C5 H5A 120.00 no
C6 C5 H5A 120.00 no
C7 C8 H8A 119.00 no
C9 C8 H8A 119.00 no
C8 C9 H9A 116.00 no
C10 C9 H9A 117.00 no
C10 C11 H11A 120.00 no
C12 C11 H11A 120.00 no
C11 C12 H12A 120.00 no
C13 C12 H12A 120.00 no
C12 C13 H13A 121.00 no
C14 C13 H13A 121.00 no
C10 C15 H15A 120.00 no
C14 C15 H15A 120.00 no
O1 C16 H16A 109.00 no
O1 C16 H16B 109.00 no
O1 C16 H16C 109.00 no
H16A C16 H16B 109.00 no
H16A C16 H16C 109.00 no
H16B C16 H16C 109.00 no
O2 C17 H17A 109.00 no
O2 C17 H17B 109.00 no
O2 C17 H17C 109.00 no
H17A C17 H17B 109.00 no
H17A C17 H17C 110.00 no
H17B C17 H17C 109.00 no

loop_
_geom_bond_atom_site_label_1
_geom_bond_atom_site_label_2
_geom_bond_distance
_geom_bond_publ_flag
Cl1 C14 1.7310(15) yes
O1 C3 1.3570(16) yes
O1 C16 1.422(2) yes
O2 C4 1.3593(17) yes
O2 C17 1.408(2) yes
O3 C7 1.2273(18) yes
C1 C2 1.387(2) no
C1 C6 1.3832(18) no
C2 C3 1.3794(19) no
C3 C4 1.4088(17) no
C4 C5 1.3698(17) no
C5 C6 1.4041(17) no
C6 C7 1.4792(18) no
C7 C8 1.4810(19) no
C8 C9 1.3241(19) no
C9 C10 1.4643(19) no
C10 C11 1.3884(19) no
C10 C15 1.4005(19) no
C11 C12 1.382(2) no
C12 C13 1.374(2) no
C13 C14 1.376(2) no
C14 C15 1.376(2) no
C1 H1A 0.9300 no
C2 H2A 0.9300 no
C5 H5A 0.9300 no
C8 H8A 0.9300 no
C9 H9A 0.9300 no
C11 H11A 0.9300 no
C12 H12A 0.9300 no
C13 H13A 0.9300 no
C15 H15A 0.9300 no
C16 H16A 0.9600 no
C16 H16B 0.9600 no
C16 H16C 0.9600 no
C17 H17A 0.9600 no
C17 H17B 0.9600 no
C17 H17C 0.9600 no

loop_
_geom_hbond_atom_site_label_D
_geom_hbond_atom_site_label_H
_geom_hbond_atom_site_label_A
_geom_hbond_site_symmetry_A
_geom_hbond_distance_DH
_geom_hbond_distance_HA
_geom_hbond_distance_DA
_geom_hbond_angle_DHA
_geom_hbond_publ_flag
C9 H9A O3 . 0.93 2.45 2.7888(18) 102 no
C11 H11A O3 3_665 0.93 2.54 3.417(2) 157 yes
C15 H15A O2 2_655 0.93 2.54 3.4378(18) 163 yes

loop_
_geom_torsion_atom_site_label_1
_geom_torsion_atom_site_label_2
_geom_torsion_atom_site_label_3
_geom_torsion_atom_site_label_4
_geom_torsion
_geom_torsion_publ_flag
C16 O1 C3 C2 7.7(2) no
C16 O1 C3 C4 -171.77(15) no
C17 O2 C4 C3 178.44(13) no
C17 O2 C4 C5 0.3(2) no
C6 C1 C2 C3 -0.5(2) no
C2 C1 C6 C5 -1.0(2) no
C2 C1 C6 C7 176.44(13) no
C1 C2 C3 O1 -177.65(13) no
C1 C2 C3 C4 1.8(2) no
O1 C3 C4 O2 -0.40(17) no
O1 C3 C4 C5 177.86(12) no
C2 C3 C4 O2 -179.87(12) no
C2 C3 C4 C5 -1.60(19) no
O2 C4 C5 C6 178.20(13) no
C3 C4 C5 C6 0.2(2) no
C4 C5 C6 C1 1.13(19) no
C4 C5 C6 C7 -176.39(12) no
C1 C6 C7 O3 -173.88(14) no
C1 C6 C7 C8 3.84(19) no
C5 C6 C7 O3 3.5(2) no
C5 C6 C7 C8 -178.75(12) no
O3 C7 C8 C9 10.5(2) no
C6 C7 C8 C9 -167.28(13) no
C7 C8 C9 C10 175.76(13) no
C8 C9 C10 C11 -175.75(15) no
C8 C9 C10 C15 1.6(2) no
C9 C10 C11 C12 177.04(14) no
C15 C10 C11 C12 -0.4(2) no
C9 C10 C15 C14 -176.57(13) no
C11 C10 C15 C14 0.8(2) no
C10 C11 C12 C13 -0.2(2) no
C11 C12 C13 C14 0.4(2) no
C12 C13 C14 Cl1 -178.21(12) no
C12 C13 C14 C15 0.0(2) no
Cl1 C14 C15 C10 177.64(10) no
C13 C14 C15 C10 -0.6(2) no
